data_8104918
loop_
_publ_author_name
'Hosten, Eric C.'
'Betz, Richard'

_publ_section_title
;
 The crystal structure of 3-ammonio-4-aminobenzoate, C7H8N2O2&#x00A0;-- a
 second polymorph
;
_journal_issue 1
_journal_name_full 'Zeitschrift f\"ur Kristallographie - New Crystal Structures'
_journal_page_first 187
_journal_page_last 188
_journal_paper_doi 10.1515/ncrs-2020-0510
_journal_volume 236
_journal_year 2021
_chemical_formula_moiety 'C7 H8 N2 O2'
_chemical_formula_sum 'C7 H8 N2 O2'
_chemical_formula_weight 152.15
_chemical_name_common 3-ammonio-4-aminobenzoate
_chemical_name_systematic 3-ammonio-4-aminobenzoate
_space_group_crystal_system monoclinic
_space_group_IT_number 14
_space_group_name_Hall '-P 2yn'
_space_group_name_H-M_alt 'P 1 21/n 1'
_atom_sites_solution_hydrogens mixed
_atom_sites_solution_primary SHELXS
_atom_sites_solution_secondary difmap
_cell_angle_alpha 90
_cell_angle_beta 95.400(2)
_cell_angle_gamma 90
_cell_formula_units_Z 4
_cell_length_a 8.9884(6)
_cell_length_b 6.0490(4)
_cell_length_c 12.1290(8)
_cell_measurement_reflns_used 2675
_cell_measurement_temperature 200(2)
_cell_measurement_theta_max 27.82
_cell_measurement_theta_min 2.70
_cell_volume 656.54(8)
_computing_cell_refinement 'SAINT [1]'
_computing_data_collection 'APEX2 [1]'
_computing_data_reduction 'SAINT [1]'
_computing_molecular_graphics 'ORTEP3 [3], Mercury [4]'
_computing_publication_material 'SHELXL-97 [2], PLATON [5]'
_computing_structure_refinement 'SHELXL-97 [2]'
_computing_structure_solution 'SHELXS-97 [2]'
_diffrn_ambient_temperature 200(2)
_diffrn_measured_fraction_theta_full 0.999
_diffrn_measured_fraction_theta_max 0.991
_diffrn_measurement_device_type 'Bruker APEX-II CCD'
_diffrn_measurement_method '\f and \w scans'
_diffrn_radiation_monochromator graphite
_diffrn_radiation_type MoK\a
_diffrn_radiation_wavelength 0.71073
_diffrn_reflns_av_R_equivalents 0.0192
_diffrn_reflns_av_sigmaI/netI 0.8087
_diffrn_reflns_Laue_measured_fraction_full 0.999
_diffrn_reflns_Laue_measured_fraction_max 0.991
_diffrn_reflns_limit_h_max 11
_diffrn_reflns_limit_h_min -11
_diffrn_reflns_limit_k_max 7
_diffrn_reflns_limit_k_min -7
_diffrn_reflns_limit_l_max 15
_diffrn_reflns_limit_l_min -14
_diffrn_reflns_number 5578
_diffrn_reflns_point_group_measured_fraction_full 0.999
_diffrn_reflns_point_group_measured_fraction_max 0.991
_diffrn_reflns_theta_full 25.242
_diffrn_reflns_theta_max 28.061
_diffrn_reflns_theta_min 2.703
_exptl_absorpt_coefficient_mu 0.116
_exptl_absorpt_correction_T_max 1.0000
_exptl_absorpt_correction_T_min 0.8087
_exptl_absorpt_correction_type numerical
_exptl_absorpt_process_details
;                                                              
SADABS [6]                                         
;
_exptl_crystal_colour colourless
_exptl_crystal_density_diffrn 1.539
_exptl_crystal_description platelet
_exptl_crystal_F_000 320
_exptl_crystal_size_max 0.532
_exptl_crystal_size_mid 0.351
_exptl_crystal_size_min 0.106
_refine_diff_density_max 0.314
_refine_diff_density_min -0.209
_refine_diff_density_rms 0.045
_refine_ls_extinction_coef .
_refine_ls_extinction_method none
_refine_ls_goodness_of_fit_ref 1.037
_refine_ls_hydrogen_treatment mixed
_refine_ls_matrix_type full
_refine_ls_number_parameters 120
_refine_ls_number_reflns 1571
_refine_ls_number_restraints 0
_refine_ls_restrained_S_all 1.037
_refine_ls_R_factor_all 0.0440
_refine_ls_R_factor_gt 0.0340
_refine_ls_shift/su_max 0.000
_refine_ls_shift/su_mean 0.000
_refine_ls_structure_factor_coef Fsqd
_refine_ls_weighting_details 'w=1/[\s^2^(Fo^2^)+(0.0535P)^2^+0.2213P] where P=(Fo^2^+2Fc^2^)/3'
_refine_ls_weighting_scheme calc
_refine_ls_wR_factor_gt 0.0915
_refine_ls_wR_factor_ref 0.0978
_reflns_Friedel_coverage 0.000
_reflns_Friedel_fraction_full .
_reflns_Friedel_fraction_max .
_reflns_number_gt 1295
_reflns_number_total 1571
_reflns_threshold_expression 'I > 2\s(I)'
_cod_data_source_file suppl_j_ncrs-2020-0510_suppl.cif
_cod_data_source_block g
_cod_original_sg_symbol_H-M 'P 21/n'
_cod_database_code 8104918
_shelx_space_group_comment
;
The symmetry employed for this shelxl refinement is uniquely defined
by the following loop, which should always be used as a source of
symmetry information in preference to the above space-group names.
They are only intended as comments.
;
_iucr_geom_bonds_special_details
;                                                              
<i>C<i>~g~(1) is the centroid of carbon atoms C2--C7.            
;

loop_
_space_group_symop_operation_xyz
'x, y, z'
'-x+1/2, y+1/2, -z+1/2'
'-x, -y, -z'
'x-1/2, -y-1/2, z-1/2'

loop_
_atom_site_label
_atom_site_type_symbol
_atom_site_fract_x
_atom_site_fract_y
_atom_site_fract_z
_atom_site_U_iso_or_equiv
_atom_site_adp_type
_atom_site_occupancy
_atom_site_site_symmetry_order
_atom_site_calc_flag
_atom_site_refinement_flags_posn
_atom_site_refinement_flags_adp
_atom_site_refinement_flags_occupancy
_atom_site_disorder_assembly
_atom_site_disorder_group
O1 O 0.85407(10) 0.41707(15) -0.11063(7) 0.0237(2) Uani 1 1 d . . . . .
O2 O 0.77074(10) 0.08228(15) -0.07068(8) 0.0261(2) Uani 1 1 d . . . . .
N1 N 0.37216(11) 0.25979(18) 0.18943(9) 0.0199(2) Uani 1 1 d . . . . .
H711 H 0.3488(18) 0.140(3) 0.1459(14) 0.032(4) Uiso 1 1 d . . . . .
H712 H 0.291(2) 0.361(3) 0.1745(14) 0.039(5) Uiso 1 1 d . . . . .
H713 H 0.374(2) 0.210(3) 0.2691(16) 0.047(5) Uiso 1 1 d . . . . .
N2 N 0.47055(12) 0.66069(19) 0.29016(9) 0.0236(3) Uani 1 1 d . . . . .
H721 H 0.4261(19) 0.567(3) 0.3337(14) 0.035(5) Uiso 1 1 d . . . . .
H722 H 0.5114(19) 0.781(3) 0.3234(14) 0.035(4) Uiso 1 1 d . . . . .
C1 C 0.78346(13) 0.2857(2) -0.05217(10) 0.0189(3) Uani 1 1 d . . . . .
C2 C 0.70840(13) 0.38375(19) 0.04149(9) 0.0172(3) Uani 1 1 d . . . . .
C3 C 0.58797(12) 0.27305(19) 0.08042(9) 0.0173(3) Uani 1 1 d . . . . .
H3 H 0.560296 0.131288 0.051671 0.021 Uiso 1 1 calc R U . . .
C4 C 0.50862(12) 0.36681(19) 0.16011(9) 0.0169(3) Uani 1 1 d . . . . .
C5 C 0.55061(13) 0.56941(19) 0.20983(10) 0.0173(3) Uani 1 1 d . . . . .
C6 C 0.67177(13) 0.6802(2) 0.16978(10) 0.0191(3) Uani 1 1 d . . . . .
H6 H 0.702408 0.819034 0.200751 0.023 Uiso 1 1 calc R U . . .
C7 C 0.74743(13) 0.5910(2) 0.08603(10) 0.0189(3) Uani 1 1 d . . . . .
H7 H 0.826778 0.671634 0.058525 0.023 Uiso 1 1 calc R U . . .

loop_
_atom_site_aniso_label
_atom_site_aniso_U_11
_atom_site_aniso_U_22
_atom_site_aniso_U_33
_atom_site_aniso_U_23
_atom_site_aniso_U_13
_atom_site_aniso_U_12
O1 0.0262(5) 0.0226(5) 0.0237(5) -0.0004(4) 0.0097(4) -0.0029(4)
O2 0.0314(5) 0.0189(5) 0.0295(5) -0.0050(4) 0.0106(4) -0.0020(4)
N1 0.0200(5) 0.0169(5) 0.0238(5) -0.0026(4) 0.0071(4) -0.0036(4)
N2 0.0254(5) 0.0213(6) 0.0254(6) -0.0075(5) 0.0080(4) -0.0025(4)
C1 0.0179(5) 0.0199(6) 0.0189(5) -0.0002(5) 0.0022(4) 0.0004(4)
C2 0.0187(5) 0.0161(6) 0.0171(5) 0.0010(4) 0.0026(4) 0.0006(4)
C3 0.0205(6) 0.0126(5) 0.0186(6) -0.0005(4) 0.0016(4) -0.0005(4)
C4 0.0165(5) 0.0160(5) 0.0182(6) 0.0015(4) 0.0023(4) -0.0014(4)
C5 0.0174(5) 0.0164(6) 0.0178(5) -0.0009(4) 0.0001(4) 0.0024(4)
C6 0.0206(6) 0.0154(5) 0.0211(6) -0.0024(4) -0.0001(4) -0.0022(4)
C7 0.0184(5) 0.0177(6) 0.0205(6) 0.0013(5) 0.0017(4) -0.0020(4)

loop_
_atom_type_symbol
_atom_type_description
_atom_type_scat_dispersion_real
_atom_type_scat_dispersion_imag
_atom_type_scat_source
C C 0.0033 0.0016 'International Tables Vol C Tables 4.2.6.8 and 6.1.1.4'
H H 0.0000 0.0000 'International Tables Vol C Tables 4.2.6.8 and 6.1.1.4'
N N 0.0061 0.0033 'International Tables Vol C Tables 4.2.6.8 and 6.1.1.4'
O O 0.0106 0.0060 'International Tables Vol C Tables 4.2.6.8 and 6.1.1.4'

loop_
_geom_angle_atom_site_label_1
_geom_angle_atom_site_label_2
_geom_angle_atom_site_label_3
_geom_angle
_geom_angle_site_symmetry_1
_geom_angle_site_symmetry_3
C4 N1 H711 111.4(10) . .
C4 N1 H712 108.2(10) . .
H711 N1 H712 105.8(15) . .
C4 N1 H713 115.2(11) . .
H711 N1 H713 107.4(15) . .
H712 N1 H713 108.5(15) . .
C5 N2 H721 117.2(11) . .
C5 N2 H722 115.2(11) . .
H721 N2 H722 115.8(15) . .
O2 C1 O1 123.66(11) . .
O2 C1 C2 118.97(11) . .
O1 C1 C2 117.35(11) . .
C3 C2 C7 118.39(10) . .
C3 C2 C1 119.15(10) . .
C7 C2 C1 122.29(10) . .
C4 C3 C2 120.71(11) . .
C4 C3 H3 119.6 . .
C2 C3 H3 119.6 . .
C3 C4 C5 121.74(10) . .
C3 C4 N1 119.41(10) . .
C5 C4 N1 118.76(10) . .
N2 C5 C4 121.09(11) . .
N2 C5 C6 121.76(11) . .
C4 C5 C6 117.05(10) . .
C7 C6 C5 121.24(11) . .
C7 C6 H6 119.4 . .
C5 C6 H6 119.4 . .
C6 C7 C2 120.73(11) . .
C6 C7 H7 119.6 . .
C2 C7 H7 119.6 . .

loop_
_geom_bond_atom_site_label_1
_geom_bond_atom_site_label_2
_geom_bond_distance
_geom_bond_site_symmetry_2
O1 C1 1.2734(14) .
O2 C1 1.2543(15) .
N1 C4 1.4602(14) .
N1 H711 0.911(18) .
N1 H712 0.958(19) .
N1 H713 1.01(2) .
N2 C5 1.3798(15) .
N2 H721 0.893(18) .
N2 H722 0.895(19) .
C1 C2 1.4971(16) .
C2 C3 1.3926(15) .
C2 C7 1.3968(16) .
C3 C4 1.3764(15) .
C3 H3 0.9500 .
C4 C5 1.4018(16) .
C5 C6 1.4039(16) .
C6 C7 1.3841(16) .
C6 H6 0.9500 .
C7 H7 0.9500 .

loop_
_geom_hbond_atom_site_label_D
_geom_hbond_atom_site_label_H
_geom_hbond_atom_site_label_A
_geom_hbond_distance_DH
_geom_hbond_distance_HA
_geom_hbond_distance_DA
_geom_hbond_angle_DHA
_geom_hbond_site_symmetry_A
N1 H711 O2 0.911(18) 1.898(19) 2.7673(14) 158.6(15) 3_655
N1 H712 O1 0.958(19) 1.98(2) 2.9160(15) 166.4(15) 3_665
N1 H713 O1 1.01(2) 1.67(2) 2.6694(14) 167.6(18) 4_566
N2 H721 O2 0.893(18) 2.102(18) 2.9674(15) 163.0(16) 4_566
N2 H722 O1 0.895(19) 2.487(17) 3.0504(14) 121.4(13) 4_576
C6 H6 <i>C<i>~g~(1) 0.95 2.66 3.4370(13) 139 2_655

loop_
_geom_torsion_atom_site_label_1
_geom_torsion_atom_site_label_2
_geom_torsion_atom_site_label_3
_geom_torsion_atom_site_label_4
_geom_torsion
_geom_torsion_site_symmetry_1
_geom_torsion_site_symmetry_2
_geom_torsion_site_symmetry_3
_geom_torsion_site_symmetry_4
O2 C1 C2 C3 -22.16(17) . . . .
O1 C1 C2 C3 156.09(11) . . . .
O2 C1 C2 C7 162.80(11) . . . .
O1 C1 C2 C7 -18.96(17) . . . .
C7 C2 C3 C4 0.60(17) . . . .
C1 C2 C3 C4 -174.64(11) . . . .
C2 C3 C4 C5 -3.90(18) . . . .
C2 C3 C4 N1 172.50(11) . . . .
C3 C4 C5 N2 -179.56(11) . . . .
N1 C4 C5 N2 4.02(17) . . . .
C3 C4 C5 C6 4.01(17) . . . .
N1 C4 C5 C6 -172.41(10) . . . .
N2 C5 C6 C7 -177.35(11) . . . .
C4 C5 C6 C7 -0.94(17) . . . .
C5 C6 C7 C2 -2.24(18) . . . .
C3 C2 C7 C6 2.42(18) . . . .
C1 C2 C7 C6 177.51(11) . . . .
